data_4311503
loop_
_publ_author_name
'Louise Huebner'
'Anna Kornienko'
'Thomas J. Emge'
'John G. Brennan'

_publ_section_title
;
 Heterometallic Lanthanide Group 12 Metal Iodides
;
_journal_name_full 'Inorganic Chemistry'
_journal_page_first 5659
_journal_page_last 5664
_journal_paper_doi 10.1021/ic049560f
_journal_volume 43
_journal_year 2004
_chemical_formula_sum 'C55 H55 I6 N11 Yb2'
_chemical_formula_weight 1977.58
_space_group_IT_number 14
_symmetry_cell_setting monoclinic
_symmetry_space_group_name_Hall '-P 2ybc'
_symmetry_space_group_name_H-M 'P 1 21/c 1'
_atom_sites_solution_hydrogens geom
_atom_sites_solution_primary direct
_atom_sites_solution_secondary difmap
_audit_creation_method SHELXL-97
_cell_angle_alpha 90.00
_cell_angle_beta 106.302(1)
_cell_angle_gamma 90.00
_cell_formula_units_Z 4
_cell_length_a 25.9496(12)
_cell_length_b 15.8012(7)
_cell_length_c 16.0894(8)
_cell_measurement_reflns_used 7550
_cell_measurement_temperature 100(2)
_cell_measurement_theta_max 30.4
_cell_measurement_theta_min 2.6
_cell_volume 6332.0(5)
_computing_cell_refinement 'Bruker SMART'
_computing_data_collection 'Bruker SMART'
_computing_data_reduction 'Bruker SAINT'
_computing_molecular_graphics 'Bruker SHELXTL'
_computing_publication_material 'Bruker SHELXTL'
_computing_structure_refinement 'SHELXL-97 (Sheldrick, 1997)'
_computing_structure_solution 'SHELXS-97 (Sheldrick, 1990)'
_diffrn_ambient_temperature 100(2)
_diffrn_measured_fraction_theta_full 0.999
_diffrn_measured_fraction_theta_max 0.999
_diffrn_measurement_device_type 'CCD area detector'
_diffrn_measurement_method 'phi and omega scans'
_diffrn_radiation_monochromator graphite
_diffrn_radiation_source 'fine-focus sealed tube'
_diffrn_radiation_type MoK\a
_diffrn_radiation_wavelength 0.71073
_diffrn_reflns_av_R_equivalents 0.0515
_diffrn_reflns_av_sigmaI/netI 0.0460
_diffrn_reflns_limit_h_max 34
_diffrn_reflns_limit_h_min -34
_diffrn_reflns_limit_k_max 21
_diffrn_reflns_limit_k_min -20
_diffrn_reflns_limit_l_max 21
_diffrn_reflns_limit_l_min -21
_diffrn_reflns_number 64409
_diffrn_reflns_theta_full 28.28
_diffrn_reflns_theta_max 28.28
_diffrn_reflns_theta_min 1.84
_diffrn_standards_decay_% 0
_diffrn_standards_interval_count 0
_diffrn_standards_number 0
_exptl_absorpt_coefficient_mu 5.904
_exptl_absorpt_correction_T_max 0.9999
_exptl_absorpt_correction_T_min 0.6764
_exptl_absorpt_correction_type multi-scan
_exptl_absorpt_process_details 'SADABS (Bruker, 2003)'
_exptl_crystal_colour yellow
_exptl_crystal_density_diffrn 2.074
_exptl_crystal_density_method 'not measured'
_exptl_crystal_description rod
_exptl_crystal_F_000 3680
_exptl_crystal_size_max 0.20
_exptl_crystal_size_mid 0.20
_exptl_crystal_size_min 0.10
_refine_diff_density_max 1.074
_refine_diff_density_min -1.070
_refine_diff_density_rms 0.151
_refine_ls_extinction_method none
_refine_ls_goodness_of_fit_ref 1.031
_refine_ls_hydrogen_treatment mixed
_refine_ls_matrix_type full
_refine_ls_number_parameters 667
_refine_ls_number_reflns 15696
_refine_ls_number_restraints 0
_refine_ls_restrained_S_all 1.031
_refine_ls_R_factor_all 0.0466
_refine_ls_R_factor_gt 0.0328
_refine_ls_shift/su_max 0.004
_refine_ls_shift/su_mean 0.000
_refine_ls_structure_factor_coef Fsqd
_refine_ls_weighting_details 'calc w=1/[\s^2^(Fo^2^)+(0.0170P)^2^+4.9000P] where P=(Fo^2^+2Fc^2^)/3'
_refine_ls_weighting_scheme calc
_refine_ls_wR_factor_gt 0.0567
_refine_ls_wR_factor_ref 0.0597
_reflns_number_gt 12855
_reflns_number_total 15696
_reflns_threshold_expression >2sigma(I)
_cod_data_source_file ic049560fsi20040405_103618.cif
_cod_data_source_block ybi3py
_cod_depositor_comments
;
The following automatic conversions were performed:
'_symmetry_cell_setting' value 'Monoclinic' changed to 'monoclinic'
according to '/home/saulius/struct/CIF-dictionaries/cif_core.dic'
dictionary named 'cif_core.dic' version 2.4.1 from 2010-06-29.

Automatic conversion script
Id: cif_fix_enum 1527 2010-12-29 10:47:43Z saulius 
;
_cod_database_code 4311503

loop_
_symmetry_equiv_pos_as_xyz
'x, y, z'
'-x, y+1/2, -z+1/2'
'-x, -y, -z'
'x, -y-1/2, z-1/2'

loop_
_atom_site_label
_atom_site_type_symbol
_atom_site_fract_x
_atom_site_fract_y
_atom_site_fract_z
_atom_site_U_iso_or_equiv
_atom_site_adp_type
_atom_site_occupancy
_atom_site_symmetry_multiplicity
_atom_site_calc_flag
_atom_site_refinement_flags
_atom_site_disorder_assembly
_atom_site_disorder_group
Yb1 Yb 0.618508(7) 0.346956(11) 0.927491(11) 0.01399(4) Uani 1 1 d . . .
I1 I 0.662747(12) 0.270971(18) 0.792979(18) 0.01998(7) Uani 1 1 d . . .
I2 I 0.578043(11) 0.414234(18) 1.069357(18) 0.01943(6) Uani 1 1 d . . .
N1 N 0.58838(14) 0.2039(2) 0.9553(2) 0.0193(8) Uani 1 1 d . . .
N2 N 0.69454(14) 0.2821(2) 1.0377(2) 0.0191(8) Uani 1 1 d . . .
N3 N 0.69413(14) 0.4466(2) 0.9635(2) 0.0176(8) Uani 1 1 d . . .
N4 N 0.59225(14) 0.4787(2) 0.8431(2) 0.0158(8) Uani 1 1 d . . .
N5 N 0.52719(14) 0.3321(2) 0.8261(2) 0.0192(8) Uani 1 1 d . . .
C1 C 0.57315(18) 0.1465(3) 0.8917(3) 0.0236(10) Uani 1 1 d . . .
H1 H 0.5688 0.1644 0.8337 0.028 Uiso 1 1 calc R . .
C2 C 0.5635(2) 0.0625(3) 0.9065(3) 0.0302(12) Uani 1 1 d . . .
H2 H 0.5524 0.0242 0.8593 0.036 Uiso 1 1 calc R . .
C3 C 0.5702(2) 0.0348(3) 0.9905(3) 0.0346(13) Uani 1 1 d . . .
H3 H 0.5647 -0.0229 1.0026 0.041 Uiso 1 1 calc R . .
C4 C 0.5849(2) 0.0934(3) 1.0557(3) 0.0316(12) Uani 1 1 d . . .
H4 H 0.5891 0.0768 1.1140 0.038 Uiso 1 1 calc R . .
C5 C 0.59379(18) 0.1770(3) 1.0368(3) 0.0231(10) Uani 1 1 d . . .
H5 H 0.6040 0.2166 1.0830 0.028 Uiso 1 1 calc R . .
C6 C 0.71888(18) 0.2104(3) 1.0245(3) 0.0230(10) Uani 1 1 d . . .
H6 H 0.7027 0.1787 0.9737 0.028 Uiso 1 1 calc R . .
C7 C 0.76557(19) 0.1799(3) 1.0796(3) 0.0287(11) Uani 1 1 d . . .
H7 H 0.7813 0.1290 1.0667 0.034 Uiso 1 1 calc R . .
C8 C 0.78912(19) 0.2249(3) 1.1540(3) 0.0297(11) Uani 1 1 d . . .
H8 H 0.8217 0.2059 1.1931 0.036 Uiso 1 1 calc R . .
C9 C 0.76475(18) 0.2973(3) 1.1706(3) 0.0241(10) Uani 1 1 d . . .
H9 H 0.7798 0.3289 1.2220 0.029 Uiso 1 1 calc R . .
C10 C 0.71818(17) 0.3236(3) 1.1118(3) 0.0184(9) Uani 1 1 d . . .
H10 H 0.7017 0.3740 1.1241 0.022 Uiso 1 1 calc R . .
C11 C 0.74201(17) 0.4274(3) 0.9503(3) 0.0196(9) Uani 1 1 d . . .
H11 H 0.7474 0.3717 0.9320 0.023 Uiso 1 1 calc R . .
C12 C 0.78324(17) 0.4846(3) 0.9621(3) 0.0204(10) Uani 1 1 d . . .
H12 H 0.8160 0.4689 0.9510 0.024 Uiso 1 1 calc R . .
C13 C 0.77656(19) 0.5655(3) 0.9905(3) 0.0265(11) Uani 1 1 d . . .
H13 H 0.8045 0.6063 0.9984 0.032 Uiso 1 1 calc R . .
C14 C 0.72838(18) 0.5861(3) 1.0070(3) 0.0213(10) Uani 1 1 d . . .
H14 H 0.7230 0.6405 1.0285 0.026 Uiso 1 1 calc R . .
C15 C 0.68856(17) 0.5258(3) 0.9916(3) 0.0195(10) Uani 1 1 d . . .
H15 H 0.6552 0.5406 1.0013 0.023 Uiso 1 1 calc R . .
C16 C 0.55355(18) 0.5302(3) 0.8548(3) 0.0206(10) Uani 1 1 d . . .
H16 H 0.5366 0.5162 0.8982 0.025 Uiso 1 1 calc R . .
C17 C 0.53747(19) 0.6026(3) 0.8062(3) 0.0246(10) Uani 1 1 d . . .
H17 H 0.5103 0.6376 0.8170 0.030 Uiso 1 1 calc R . .
C18 C 0.56088(18) 0.6236(3) 0.7423(3) 0.0230(10) Uani 1 1 d . . .
H18 H 0.5500 0.6727 0.7077 0.028 Uiso 1 1 calc R . .
C19 C 0.60066(18) 0.5713(3) 0.7298(3) 0.0206(10) Uani 1 1 d . . .
H19 H 0.6177 0.5837 0.6862 0.025 Uiso 1 1 calc R . .
C20 C 0.61538(17) 0.5004(3) 0.7817(3) 0.0175(9) Uani 1 1 d . . .
H20 H 0.6433 0.4655 0.7732 0.021 Uiso 1 1 calc R . .
C21 C 0.48371(18) 0.3410(3) 0.8532(3) 0.0209(10) Uani 1 1 d . . .
H21 H 0.4879 0.3406 0.9138 0.025 Uiso 1 1 calc R . .
C22 C 0.43199(19) 0.3509(3) 0.7971(3) 0.0294(11) Uani 1 1 d . . .
H22 H 0.4019 0.3581 0.8191 0.035 Uiso 1 1 calc R . .
C23 C 0.42578(19) 0.3501(3) 0.7102(3) 0.0301(12) Uani 1 1 d . . .
H23 H 0.3912 0.3573 0.6706 0.036 Uiso 1 1 calc R . .
C24 C 0.47017(19) 0.3387(3) 0.6799(3) 0.0274(11) Uani 1 1 d . . .
H24 H 0.4666 0.3362 0.6195 0.033 Uiso 1 1 calc R . .
C25 C 0.51989(19) 0.3308(3) 0.7396(3) 0.0244(10) Uani 1 1 d . . .
H25 H 0.5505 0.3242 0.7188 0.029 Uiso 1 1 calc R . .
Yb2 Yb 0.118101(7) 1.147616(12) 0.168229(12) 0.01447(4) Uani 1 1 d . . .
I3 I 0.086770(11) 1.084414(18) -0.011379(18) 0.01985(6) Uani 1 1 d . . .
I4 I 0.147230(12) 1.218486(18) 0.345672(18) 0.02074(7) Uani 1 1 d . . .
N6 N 0.09648(14) 1.0095(2) 0.2238(2) 0.0174(8) Uani 1 1 d . . .
N7 N 0.19989(14) 1.0572(2) 0.2045(2) 0.0200(8) Uani 1 1 d . . .
N8 N 0.19437(14) 1.2253(2) 0.1394(2) 0.0179(8) Uani 1 1 d . . .
N9 N 0.08367(14) 1.2900(2) 0.1159(2) 0.0186(8) Uani 1 1 d . . .
N10 N 0.02331(14) 1.1517(2) 0.1702(2) 0.0205(8) Uani 1 1 d . . .
C26 C 0.05832(17) 0.9577(3) 0.1764(3) 0.0208(10) Uani 1 1 d . . .
H26 H 0.0397 0.9743 0.1192 0.025 Uiso 1 1 calc R . .
C27 C 0.0450(2) 0.8818(3) 0.2068(3) 0.0306(12) Uani 1 1 d . . .
H27 H 0.0185 0.8464 0.1705 0.037 Uiso 1 1 calc R . .
C28 C 0.07074(19) 0.8577(3) 0.2911(3) 0.0279(11) Uani 1 1 d . . .
H28 H 0.0617 0.8062 0.3140 0.033 Uiso 1 1 calc R . .
C29 C 0.11004(18) 0.9104(3) 0.3411(3) 0.0253(11) Uani 1 1 d . . .
H29 H 0.1283 0.8957 0.3991 0.030 Uiso 1 1 calc R . .
C30 C 0.12224(18) 0.9844(3) 0.3058(3) 0.0219(10) Uani 1 1 d . . .
H30 H 0.1498 1.0194 0.3401 0.026 Uiso 1 1 calc R . .
C31 C 0.20158(19) 0.9864(3) 0.1593(3) 0.0245(10) Uani 1 1 d . . .
H31 H 0.1692 0.9666 0.1204 0.029 Uiso 1 1 calc R . .
C32 C 0.2477(2) 0.9413(3) 0.1663(3) 0.0285(11) Uani 1 1 d . . .
H32 H 0.2472 0.8926 0.1314 0.034 Uiso 1 1 calc R . .
C33 C 0.2950(2) 0.9673(3) 0.2243(3) 0.0316(12) Uani 1 1 d . . .
H33 H 0.3274 0.9366 0.2306 0.038 Uiso 1 1 calc R . .
C34 C 0.29415(18) 1.0396(3) 0.2737(3) 0.0264(11) Uani 1 1 d . . .
H34 H 0.3259 1.0593 0.3145 0.032 Uiso 1 1 calc R . .
C35 C 0.24624(17) 1.0816(3) 0.2618(3) 0.0214(10) Uani 1 1 d . . .
H35 H 0.2457 1.1305 0.2958 0.026 Uiso 1 1 calc R . .
C36 C 0.22113(17) 1.1915(3) 0.0871(3) 0.0196(9) Uani 1 1 d . . .
H36 H 0.2039 1.1487 0.0475 0.024 Uiso 1 1 calc R . .
C37 C 0.27220(18) 1.2154(3) 0.0878(3) 0.0230(10) Uani 1 1 d . . .
H37 H 0.2893 1.1906 0.0488 0.028 Uiso 1 1 calc R . .
C38 C 0.29829(17) 1.2766(3) 0.1466(3) 0.0228(10) Uani 1 1 d . . .
H38 H 0.3341 1.2932 0.1504 0.027 Uiso 1 1 calc R . .
C39 C 0.27068(18) 1.3124(3) 0.1993(3) 0.0245(10) Uani 1 1 d . . .
H39 H 0.2872 1.3549 0.2398 0.029 Uiso 1 1 calc R . .
C40 C 0.21951(18) 1.2868(3) 0.1933(3) 0.0227(10) Uani 1 1 d . . .
H40 H 0.2008 1.3138 0.2290 0.027 Uiso 1 1 calc R . .
C41 C 0.09149(17) 1.3225(3) 0.0433(3) 0.0212(10) Uani 1 1 d . . .
H41 H 0.1054 1.2865 0.0075 0.025 Uiso 1 1 calc R . .
C42 C 0.08042(18) 1.4056(3) 0.0180(3) 0.0265(11) Uani 1 1 d . . .
H42 H 0.0870 1.4260 -0.0336 0.032 Uiso 1 1 calc R . .
C43 C 0.05967(18) 1.4586(3) 0.0686(3) 0.0264(11) Uani 1 1 d . . .
H43 H 0.0523 1.5163 0.0532 0.032 Uiso 1 1 calc R . .
C44 C 0.04981(18) 1.4256(3) 0.1426(3) 0.0253(11) Uani 1 1 d . . .
H44 H 0.0347 1.4601 0.1781 0.030 Uiso 1 1 calc R . .
C45 C 0.06229(18) 1.3420(3) 0.1637(3) 0.0210(10) Uani 1 1 d . . .
H45 H 0.0555 1.3201 0.2146 0.025 Uiso 1 1 calc R . .
C46 C -0.01627(18) 1.1570(3) 0.0956(3) 0.0227(10) Uani 1 1 d . . .
H46 H -0.0071 1.1704 0.0439 0.027 Uiso 1 1 calc R . .
C47 C -0.06929(18) 1.1440(3) 0.0907(3) 0.0271(11) Uani 1 1 d . . .
H47 H -0.0961 1.1478 0.0366 0.033 Uiso 1 1 calc R . .
C48 C -0.0832(2) 1.1254(3) 0.1653(4) 0.0336(13) Uani 1 1 d . . .
H48 H -0.1193 1.1133 0.1635 0.040 Uiso 1 1 calc R . .
C49 C -0.0432(2) 1.1248(3) 0.2427(4) 0.0343(13) Uani 1 1 d . . .
H49 H -0.0520 1.1164 0.2956 0.041 Uiso 1 1 calc R . .
C50 C 0.00957(19) 1.1366(3) 0.2431(3) 0.0248(11) Uani 1 1 d . . .
H50 H 0.0369 1.1338 0.2966 0.030 Uiso 1 1 calc R . .
I5 I 0.376895(13) 0.23373(2) 0.95749(2) 0.02998(8) Uani 1 1 d . . .
I6 I 0.123276(16) 0.69653(2) 0.09001(2) 0.03904(9) Uani 1 1 d . . .
N11 N 0.28793(16) 0.5208(3) 0.3237(3) 0.0308(10) Uani 1 1 d . . .
C51 C 0.2433(2) 0.5445(3) 0.2649(3) 0.0281(11) Uani 1 1 d . . .
H51 H 0.2467 0.5838 0.2220 0.034 Uiso 1 1 calc R . .
C52 C 0.19296(19) 0.5168(3) 0.2615(3) 0.0240(10) Uani 1 1 d . . .
H52 H 0.1626 0.5360 0.2174 0.029 Uiso 1 1 calc R . .
C53 C 0.1872(2) 0.4602(3) 0.3233(3) 0.0290(11) Uani 1 1 d . . .
H53 H 0.1528 0.4402 0.3237 0.035 Uiso 1 1 calc R . .
C54 C 0.2327(2) 0.4336(3) 0.3843(3) 0.0339(12) Uani 1 1 d . . .
H54 H 0.2304 0.3941 0.4275 0.041 Uiso 1 1 calc R . .
C55 C 0.2817(2) 0.4654(3) 0.3817(3) 0.0345(13) Uani 1 1 d . . .
H55 H 0.3129 0.4462 0.4241 0.041 Uiso 1 1 calc R . .

loop_
_atom_site_aniso_label
_atom_site_aniso_U_11
_atom_site_aniso_U_22
_atom_site_aniso_U_33
_atom_site_aniso_U_23
_atom_site_aniso_U_13
_atom_site_aniso_U_12
Yb1 0.01372(9) 0.01435(9) 0.01403(9) 0.00009(7) 0.00410(7) 0.00096(7)
I1 0.02341(15) 0.02036(15) 0.01800(14) -0.00193(12) 0.00881(12) 0.00366(12)
I2 0.01764(14) 0.02437(15) 0.01801(14) -0.00207(12) 0.00783(11) 0.00174(12)
N1 0.0181(19) 0.021(2) 0.0166(19) -0.0013(15) 0.0012(15) -0.0015(16)
N2 0.020(2) 0.019(2) 0.0182(19) 0.0013(16) 0.0062(15) -0.0001(16)
N3 0.020(2) 0.0177(19) 0.0156(18) 0.0050(15) 0.0049(15) -0.0006(15)
N4 0.0148(18) 0.0145(18) 0.0180(19) 0.0011(15) 0.0043(15) 0.0014(15)
N5 0.0185(19) 0.0143(19) 0.021(2) 0.0009(15) -0.0004(16) -0.0013(15)
C1 0.027(3) 0.019(2) 0.021(2) 0.0023(19) 0.001(2) 0.001(2)
C2 0.034(3) 0.021(3) 0.031(3) -0.004(2) 0.001(2) -0.003(2)
C3 0.041(3) 0.021(3) 0.041(3) 0.008(2) 0.010(3) -0.003(2)
C4 0.038(3) 0.027(3) 0.032(3) 0.013(2) 0.013(2) -0.002(2)
C5 0.023(2) 0.023(2) 0.023(2) 0.000(2) 0.0053(19) 0.001(2)
C6 0.023(2) 0.022(2) 0.024(2) 0.003(2) 0.005(2) 0.003(2)
C7 0.026(3) 0.027(3) 0.032(3) 0.002(2) 0.006(2) 0.011(2)
C8 0.021(3) 0.036(3) 0.031(3) 0.008(2) 0.005(2) 0.007(2)
C9 0.019(2) 0.031(3) 0.022(2) 0.001(2) 0.0046(19) -0.001(2)
C10 0.018(2) 0.020(2) 0.017(2) -0.0017(18) 0.0049(18) 0.0002(18)
C11 0.019(2) 0.020(2) 0.019(2) 0.0003(18) 0.0041(18) 0.0013(18)
C12 0.016(2) 0.030(3) 0.016(2) 0.0003(19) 0.0039(18) -0.0004(19)
C13 0.027(3) 0.033(3) 0.018(2) 0.001(2) 0.005(2) -0.013(2)
C14 0.024(2) 0.022(2) 0.018(2) -0.0032(19) 0.0051(19) -0.003(2)
C15 0.018(2) 0.026(2) 0.014(2) 0.0020(18) 0.0021(17) 0.0018(19)
C16 0.022(2) 0.022(2) 0.019(2) 0.0010(19) 0.0067(19) 0.0002(19)
C17 0.025(3) 0.020(2) 0.031(3) 0.002(2) 0.011(2) 0.006(2)
C18 0.024(2) 0.015(2) 0.026(3) 0.0057(19) 0.001(2) 0.0043(19)
C19 0.023(2) 0.021(2) 0.018(2) 0.0002(18) 0.0063(19) -0.0054(19)
C20 0.016(2) 0.017(2) 0.020(2) 0.0001(18) 0.0051(18) -0.0009(17)
C21 0.022(2) 0.013(2) 0.025(2) 0.0003(18) 0.0027(19) -0.0033(18)
C22 0.016(2) 0.028(3) 0.042(3) 0.004(2) 0.004(2) 0.002(2)
C23 0.020(2) 0.026(3) 0.037(3) 0.008(2) -0.004(2) -0.004(2)
C24 0.029(3) 0.028(3) 0.019(2) 0.003(2) -0.004(2) -0.002(2)
C25 0.023(2) 0.025(3) 0.025(3) 0.005(2) 0.007(2) -0.003(2)
Yb2 0.01495(9) 0.01542(9) 0.01426(9) 0.00042(7) 0.00608(7) 0.00070(7)
I3 0.02160(15) 0.02262(15) 0.01533(14) -0.00265(12) 0.00518(11) -0.00186(12)
I4 0.02976(17) 0.01908(15) 0.01478(14) -0.00091(11) 0.00855(12) 0.00072(12)
N6 0.0185(19) 0.0173(19) 0.0185(19) 0.0031(15) 0.0087(15) 0.0023(15)
N7 0.018(2) 0.021(2) 0.021(2) 0.0053(16) 0.0061(16) 0.0022(16)
N8 0.0161(19) 0.021(2) 0.0174(19) 0.0015(15) 0.0051(15) 0.0003(15)
N9 0.0181(19) 0.0184(19) 0.021(2) -0.0003(16) 0.0084(16) 0.0017(15)
N10 0.0188(19) 0.0177(19) 0.028(2) 0.0021(17) 0.0110(16) 0.0018(16)
C26 0.019(2) 0.021(2) 0.022(2) 0.0003(19) 0.0050(19) -0.0008(19)
C27 0.030(3) 0.025(3) 0.033(3) 0.003(2) 0.003(2) -0.008(2)
C28 0.025(3) 0.022(3) 0.035(3) 0.009(2) 0.006(2) -0.003(2)
C29 0.026(3) 0.023(3) 0.023(2) 0.007(2) 0.000(2) 0.002(2)
C30 0.023(2) 0.021(2) 0.021(2) -0.0008(19) 0.0054(19) -0.0017(19)
C31 0.025(3) 0.024(3) 0.024(3) 0.003(2) 0.005(2) 0.003(2)
C32 0.035(3) 0.028(3) 0.026(3) 0.002(2) 0.014(2) 0.017(2)
C33 0.026(3) 0.039(3) 0.034(3) 0.012(2) 0.015(2) 0.012(2)
C34 0.018(2) 0.030(3) 0.032(3) 0.013(2) 0.010(2) 0.001(2)
C35 0.021(2) 0.024(2) 0.020(2) 0.0047(19) 0.0070(19) 0.001(2)
C36 0.021(2) 0.019(2) 0.021(2) -0.0020(18) 0.0083(19) -0.0039(19)
C37 0.022(2) 0.027(3) 0.022(2) 0.001(2) 0.0101(19) -0.005(2)
C38 0.011(2) 0.027(3) 0.030(3) 0.002(2) 0.0044(19) -0.0044(19)
C39 0.025(3) 0.025(3) 0.023(2) -0.006(2) 0.006(2) -0.008(2)
C40 0.021(2) 0.023(2) 0.026(2) 0.001(2) 0.010(2) 0.001(2)
C41 0.019(2) 0.023(2) 0.022(2) 0.0033(19) 0.0072(19) -0.0003(19)
C42 0.023(3) 0.029(3) 0.027(3) 0.010(2) 0.006(2) 0.000(2)
C43 0.023(3) 0.019(2) 0.034(3) 0.002(2) 0.002(2) 0.004(2)
C44 0.026(3) 0.024(3) 0.028(3) -0.001(2) 0.011(2) 0.007(2)
C45 0.025(2) 0.020(2) 0.020(2) 0.0022(19) 0.0107(19) 0.0010(19)
C46 0.022(2) 0.018(2) 0.028(3) 0.002(2) 0.007(2) 0.0034(19)
C47 0.018(2) 0.017(2) 0.044(3) 0.000(2) 0.004(2) 0.0041(19)
C48 0.023(3) 0.020(3) 0.065(4) 0.001(3) 0.025(3) -0.001(2)
C49 0.034(3) 0.027(3) 0.053(4) 0.013(2) 0.031(3) 0.008(2)
C50 0.023(2) 0.022(2) 0.033(3) 0.010(2) 0.013(2) 0.009(2)
I5 0.02833(18) 0.03852(19) 0.02677(17) -0.00242(14) 0.01374(14) -0.00454(15)
I6 0.0551(2) 0.0346(2) 0.03181(19) 0.00837(15) 0.01931(17) 0.01364(17)
N11 0.029(2) 0.035(2) 0.030(2) -0.003(2) 0.0114(19) 0.0017(19)
C51 0.041(3) 0.024(3) 0.022(3) 0.000(2) 0.014(2) -0.003(2)
C52 0.028(3) 0.023(2) 0.021(2) -0.004(2) 0.006(2) 0.003(2)
C53 0.029(3) 0.024(3) 0.037(3) -0.002(2) 0.014(2) -0.002(2)
C54 0.041(3) 0.028(3) 0.034(3) 0.011(2) 0.014(2) 0.001(2)
C55 0.030(3) 0.036(3) 0.034(3) 0.005(2) 0.002(2) 0.009(2)

loop_
_atom_type_symbol
_atom_type_description
_atom_type_scat_dispersion_real
_atom_type_scat_dispersion_imag
_atom_type_scat_source
C C 0.0033 0.0016 'International Tables Vol C Tables 4.2.6.8 and 6.1.1.4'
H H 0.0000 0.0000 'International Tables Vol C Tables 4.2.6.8 and 6.1.1.4'
N N 0.0061 0.0033 'International Tables Vol C Tables 4.2.6.8 and 6.1.1.4'
I I -0.4742 1.8119 'International Tables Vol C Tables 4.2.6.8 and 6.1.1.4'
Yb Yb -0.3850 5.5486 'International Tables Vol C Tables 4.2.6.8 and 6.1.1.4'

loop_
_geom_angle_atom_site_label_1
_geom_angle_atom_site_label_2
_geom_angle_atom_site_label_3
_geom_angle
_geom_angle_site_symmetry_1
_geom_angle_site_symmetry_3
_geom_angle_publ_flag
N3 Yb1 N1 144.64(11) . . ?
N3 Yb1 N4 70.67(11) . . ?
N1 Yb1 N4 144.68(11) . . ?
N3 Yb1 N2 70.88(11) . . ?
N1 Yb1 N2 73.79(11) . . ?
N4 Yb1 N2 141.53(12) . . ?
N3 Yb1 N5 140.21(11) . . ?
N1 Yb1 N5 74.97(11) . . ?
N4 Yb1 N5 69.75(11) . . ?
N2 Yb1 N5 148.63(12) . . ?
N3 Yb1 I2 91.18(8) . . ?
N1 Yb1 I2 89.42(9) . . ?
N4 Yb1 I2 91.04(8) . . ?
N2 Yb1 I2 88.88(8) . . ?
N5 Yb1 I2 93.49(9) . . ?
N3 Yb1 I1 89.11(9) . . ?
N1 Yb1 I1 88.23(9) . . ?
N4 Yb1 I1 92.50(8) . . ?
N2 Yb1 I1 87.77(8) . . ?
N5 Yb1 I1 88.61(9) . . ?
I2 Yb1 I1 176.340(10) . . ?
C1 N1 C5 117.3(4) . . ?
C1 N1 Yb1 121.3(3) . . ?
C5 N1 Yb1 120.8(3) . . ?
C6 N2 C10 115.7(4) . . ?
C6 N2 Yb1 123.5(3) . . ?
C10 N2 Yb1 120.4(3) . . ?
C15 N3 C11 116.7(4) . . ?
C15 N3 Yb1 121.3(3) . . ?
C11 N3 Yb1 121.9(3) . . ?
C20 N4 C16 117.1(4) . . ?
C20 N4 Yb1 120.7(3) . . ?
C16 N4 Yb1 122.2(3) . . ?
C21 N5 C25 117.0(4) . . ?
C21 N5 Yb1 121.1(3) . . ?
C25 N5 Yb1 120.7(3) . . ?
N1 C1 C2 123.1(4) . . ?
C1 C2 C3 119.5(5) . . ?
C4 C3 C2 117.7(5) . . ?
C3 C4 C5 120.2(5) . . ?
N1 C5 C4 122.2(4) . . ?
N2 C6 C7 124.3(4) . . ?
C6 C7 C8 118.4(5) . . ?
C9 C8 C7 119.0(4) . . ?
C8 C9 C10 118.9(4) . . ?
N2 C10 C9 123.8(4) . . ?
N3 C11 C12 123.0(4) . . ?
C11 C12 C13 119.3(4) . . ?
C12 C13 C14 118.8(4) . . ?
C15 C14 C13 118.3(4) . . ?
N3 C15 C14 123.8(4) . . ?
N4 C16 C17 122.7(4) . . ?
C18 C17 C16 119.8(4) . . ?
C17 C18 C19 118.0(4) . . ?
C18 C19 C20 119.2(4) . . ?
N4 C20 C19 123.2(4) . . ?
N5 C21 C22 123.3(4) . . ?
C23 C22 C21 118.5(5) . . ?
C22 C23 C24 119.5(4) . . ?
C25 C24 C23 118.3(5) . . ?
N5 C25 C24 123.3(5) . . ?
N10 Yb2 N9 73.47(12) . . ?
N10 Yb2 N8 147.06(12) . . ?
N9 Yb2 N8 73.60(11) . . ?
N10 Yb2 N6 72.02(12) . . ?
N9 Yb2 N6 145.48(12) . . ?
N8 Yb2 N6 140.86(11) . . ?
N10 Yb2 N7 143.01(12) . . ?
N9 Yb2 N7 143.44(12) . . ?
N8 Yb2 N7 69.86(12) . . ?
N6 Yb2 N7 71.01(12) . . ?
N10 Yb2 I3 91.12(9) . . ?
N9 Yb2 I3 90.03(8) . . ?
N8 Yb2 I3 89.95(8) . . ?
N6 Yb2 I3 91.57(8) . . ?
N7 Yb2 I3 91.03(8) . . ?
N10 Yb2 I4 87.91(9) . . ?
N9 Yb2 I4 87.38(8) . . ?
N8 Yb2 I4 89.55(8) . . ?
N6 Yb2 I4 90.42(8) . . ?
N7 Yb2 I4 91.19(9) . . ?
I3 Yb2 I4 177.406(11) . . ?
C26 N6 C30 117.1(4) . . ?
C26 N6 Yb2 122.4(3) . . ?
C30 N6 Yb2 120.5(3) . . ?
C31 N7 C35 116.7(4) . . ?
C31 N7 Yb2 120.4(3) . . ?
C35 N7 Yb2 122.3(3) . . ?
C36 N8 C40 116.8(4) . . ?
C36 N8 Yb2 120.0(3) . . ?
C40 N8 Yb2 120.3(3) . . ?
C41 N9 C45 116.8(4) . . ?
C41 N9 Yb2 121.0(3) . . ?
C45 N9 Yb2 121.8(3) . . ?
C50 N10 C46 117.9(4) . . ?
C50 N10 Yb2 121.1(3) . . ?
C46 N10 Yb2 120.2(3) . . ?
N6 C26 C27 123.2(4) . . ?
C26 C27 C28 119.2(5) . . ?
C29 C28 C27 118.4(4) . . ?
C30 C29 C28 119.3(4) . . ?
N6 C30 C29 122.8(4) . . ?
N7 C31 C32 123.3(4) . . ?
C31 C32 C33 119.4(5) . . ?
C32 C33 C34 118.4(5) . . ?
C35 C34 C33 118.3(5) . . ?
N7 C35 C34 123.8(4) . . ?
N8 C36 C37 123.5(4) . . ?
C36 C37 C38 118.8(4) . . ?
C39 C38 C37 117.9(4) . . ?
C40 C39 C38 120.0(4) . . ?
N8 C40 C39 123.0(4) . . ?
N9 C41 C42 123.4(4) . . ?
C43 C42 C41 119.1(4) . . ?
C42 C43 C44 118.4(4) . . ?
C45 C44 C43 119.0(4) . . ?
N9 C45 C44 123.3(4) . . ?
N10 C46 C47 122.9(5) . . ?
C46 C47 C48 119.0(5) . . ?
C49 C48 C47 118.3(5) . . ?
C48 C49 C50 119.8(5) . . ?
N10 C50 C49 121.8(5) . . ?
C55 N11 C51 115.8(4) . . ?
N11 C51 C52 124.9(5) . . ?
C51 C52 C53 118.4(4) . . ?
C54 C53 C52 118.1(5) . . ?
C53 C54 C55 118.9(5) . . ?
N11 C55 C54 123.9(5) . . ?

loop_
_geom_bond_atom_site_label_1
_geom_bond_atom_site_label_2
_geom_bond_distance
_geom_bond_site_symmetry_2
_geom_bond_publ_flag
Yb1 N3 2.454(4) . ?
Yb1 N1 2.474(4) . ?
Yb1 N4 2.474(3) . ?
Yb1 N2 2.474(4) . ?
Yb1 N5 2.482(3) . ?
Yb1 I2 2.9645(3) . ?
Yb1 I1 2.9729(3) . ?
N1 C1 1.342(5) . ?
N1 C5 1.347(6) . ?
N2 C6 1.342(6) . ?
N2 C10 1.349(5) . ?
N3 C15 1.352(5) . ?
N3 C11 1.353(5) . ?
N4 C20 1.337(5) . ?
N4 C16 1.346(5) . ?
N5 C21 1.327(6) . ?
N5 C25 1.351(6) . ?
C1 C2 1.383(6) . ?
C2 C3 1.386(7) . ?
C3 C4 1.371(7) . ?
C4 C5 1.389(6) . ?
C6 C7 1.372(6) . ?
C7 C8 1.379(7) . ?
C8 C9 1.371(7) . ?
C9 C10 1.374(6) . ?
C11 C12 1.373(6) . ?
C12 C13 1.385(6) . ?
C13 C14 1.388(6) . ?
C14 C15 1.377(6) . ?
C16 C17 1.382(6) . ?
C17 C18 1.374(6) . ?
C18 C19 1.381(6) . ?
C19 C20 1.384(6) . ?
C21 C22 1.401(6) . ?
C22 C23 1.362(7) . ?
C23 C24 1.383(7) . ?
C24 C25 1.381(6) . ?
Yb2 N10 2.470(4) . ?
Yb2 N9 2.479(4) . ?
Yb2 N8 2.481(4) . ?
Yb2 N6 2.482(3) . ?
Yb2 N7 2.489(4) . ?
Yb2 I3 2.9479(4) . ?
Yb2 I4 2.9605(4) . ?
N6 C26 1.345(5) . ?
N6 C30 1.360(5) . ?
N7 C31 1.342(6) . ?
N7 C35 1.349(5) . ?
N8 C36 1.343(5) . ?
N8 C40 1.344(5) . ?
N9 C41 1.342(5) . ?
N9 C45 1.348(5) . ?
N10 C50 1.340(6) . ?
N10 C46 1.346(6) . ?
C26 C27 1.375(6) . ?
C27 C28 1.386(6) . ?
C28 C29 1.386(6) . ?
C29 C30 1.374(6) . ?
C31 C32 1.371(6) . ?
C32 C33 1.379(7) . ?
C33 C34 1.395(7) . ?
C34 C35 1.374(6) . ?
C36 C37 1.375(6) . ?
C37 C38 1.389(6) . ?
C38 C39 1.375(6) . ?
C39 C40 1.365(6) . ?
C41 C42 1.382(6) . ?
C42 C43 1.377(7) . ?
C43 C44 1.387(6) . ?
C44 C45 1.380(6) . ?
C46 C47 1.371(6) . ?
C47 C48 1.379(7) . ?
C48 C49 1.378(7) . ?
C49 C50 1.381(6) . ?
N11 C55 1.322(6) . ?
N11 C51 1.327(6) . ?
C51 C52 1.365(7) . ?
C52 C53 1.376(6) . ?
C53 C54 1.371(7) . ?
C54 C55 1.379(7) . ?

loop_
_geom_torsion_atom_site_label_1
_geom_torsion_atom_site_label_2
_geom_torsion_atom_site_label_3
_geom_torsion_atom_site_label_4
_geom_torsion
_geom_torsion_site_symmetry_1
_geom_torsion_site_symmetry_2
_geom_torsion_site_symmetry_3
_geom_torsion_site_symmetry_4
_geom_torsion_publ_flag
N3 Yb1 N1 C1 -118.3(3) . . . . ?
N4 Yb1 N1 C1 59.5(4) . . . . ?
N2 Yb1 N1 C1 -120.5(3) . . . . ?
N5 Yb1 N1 C1 56.7(3) . . . . ?
I2 Yb1 N1 C1 150.5(3) . . . . ?
I1 Yb1 N1 C1 -32.4(3) . . . . ?
N3 Yb1 N1 C5 52.3(4) . . . . ?
N4 Yb1 N1 C5 -129.9(3) . . . . ?
N2 Yb1 N1 C5 50.1(3) . . . . ?
N5 Yb1 N1 C5 -132.7(3) . . . . ?
I2 Yb1 N1 C5 -38.9(3) . . . . ?
I1 Yb1 N1 C5 138.3(3) . . . . ?
N3 Yb1 N2 C6 -118.8(4) . . . . ?
N1 Yb1 N2 C6 59.9(3) . . . . ?
N4 Yb1 N2 C6 -120.2(3) . . . . ?
N5 Yb1 N2 C6 54.7(5) . . . . ?
I2 Yb1 N2 C6 149.6(3) . . . . ?
I1 Yb1 N2 C6 -28.9(3) . . . . ?
N3 Yb1 N2 C10 53.0(3) . . . . ?
N1 Yb1 N2 C10 -128.3(3) . . . . ?
N4 Yb1 N2 C10 51.6(4) . . . . ?
N5 Yb1 N2 C10 -133.5(3) . . . . ?
I2 Yb1 N2 C10 -38.6(3) . . . . ?
I1 Yb1 N2 C10 142.9(3) . . . . ?
N1 Yb1 N3 C15 -126.4(3) . . . . ?
N4 Yb1 N3 C15 55.0(3) . . . . ?
N2 Yb1 N3 C15 -124.1(3) . . . . ?
N5 Yb1 N3 C15 61.2(4) . . . . ?
I2 Yb1 N3 C15 -35.7(3) . . . . ?
I1 Yb1 N3 C15 148.0(3) . . . . ?
N1 Yb1 N3 C11 58.6(4) . . . . ?
N4 Yb1 N3 C11 -120.0(3) . . . . ?
N2 Yb1 N3 C11 60.9(3) . . . . ?
N5 Yb1 N3 C11 -113.8(3) . . . . ?
I2 Yb1 N3 C11 149.3(3) . . . . ?
I1 Yb1 N3 C11 -27.0(3) . . . . ?
N3 Yb1 N4 C20 67.1(3) . . . . ?
N1 Yb1 N4 C20 -111.5(3) . . . . ?
N2 Yb1 N4 C20 68.5(4) . . . . ?
N5 Yb1 N4 C20 -108.7(3) . . . . ?
I2 Yb1 N4 C20 158.0(3) . . . . ?
I1 Yb1 N4 C20 -21.1(3) . . . . ?
N3 Yb1 N4 C16 -114.8(3) . . . . ?
N1 Yb1 N4 C16 66.6(4) . . . . ?
N2 Yb1 N4 C16 -113.4(3) . . . . ?
N5 Yb1 N4 C16 69.4(3) . . . . ?
I2 Yb1 N4 C16 -23.9(3) . . . . ?
I1 Yb1 N4 C16 157.0(3) . . . . ?
N3 Yb1 N5 C21 -106.4(3) . . . . ?
N1 Yb1 N5 C21 78.1(3) . . . . ?
N4 Yb1 N5 C21 -100.2(3) . . . . ?
N2 Yb1 N5 C21 83.2(4) . . . . ?
I2 Yb1 N5 C21 -10.3(3) . . . . ?
I1 Yb1 N5 C21 166.7(3) . . . . ?
N3 Yb1 N5 C25 60.9(4) . . . . ?
N1 Yb1 N5 C25 -114.6(3) . . . . ?
N4 Yb1 N5 C25 67.1(3) . . . . ?
N2 Yb1 N5 C25 -109.5(4) . . . . ?
I2 Yb1 N5 C25 157.0(3) . . . . ?
I1 Yb1 N5 C25 -26.0(3) . . . . ?
C5 N1 C1 C2 -0.6(7) . . . . ?
Yb1 N1 C1 C2 170.3(4) . . . . ?
N1 C1 C2 C3 -0.6(8) . . . . ?
C1 C2 C3 C4 1.6(8) . . . . ?
C2 C3 C4 C5 -1.3(8) . . . . ?
C1 N1 C5 C4 1.0(7) . . . . ?
Yb1 N1 C5 C4 -170.1(4) . . . . ?
C3 C4 C5 N1 0.0(8) . . . . ?
C10 N2 C6 C7 -1.8(7) . . . . ?
Yb1 N2 C6 C7 170.3(4) . . . . ?
N2 C6 C7 C8 0.7(8) . . . . ?
C6 C7 C8 C9 0.9(7) . . . . ?
C7 C8 C9 C10 -1.2(7) . . . . ?
C6 N2 C10 C9 1.4(6) . . . . ?
Yb1 N2 C10 C9 -171.0(3) . . . . ?
C8 C9 C10 N2 0.0(7) . . . . ?
C15 N3 C11 C12 -1.6(6) . . . . ?
Yb1 N3 C11 C12 173.6(3) . . . . ?
N3 C11 C12 C13 1.3(7) . . . . ?
C11 C12 C13 C14 0.7(7) . . . . ?
C12 C13 C14 C15 -2.2(6) . . . . ?
C11 N3 C15 C14 -0.1(6) . . . . ?
Yb1 N3 C15 C14 -175.3(3) . . . . ?
C13 C14 C15 N3 2.0(7) . . . . ?
C20 N4 C16 C17 0.2(6) . . . . ?
Yb1 N4 C16 C17 -178.0(3) . . . . ?
N4 C16 C17 C18 0.8(7) . . . . ?
C16 C17 C18 C19 -0.8(7) . . . . ?
C17 C18 C19 C20 -0.1(7) . . . . ?
C16 N4 C20 C19 -1.2(6) . . . . ?
Yb1 N4 C20 C19 177.0(3) . . . . ?
C18 C19 C20 N4 1.2(7) . . . . ?
C25 N5 C21 C22 -1.6(6) . . . . ?
Yb1 N5 C21 C22 166.2(3) . . . . ?
N5 C21 C22 C23 1.1(7) . . . . ?
C21 C22 C23 C24 0.7(7) . . . . ?
C22 C23 C24 C25 -1.8(7) . . . . ?
C21 N5 C25 C24 0.3(7) . . . . ?
Yb1 N5 C25 C24 -167.5(3) . . . . ?
C23 C24 C25 N5 1.4(7) . . . . ?
N10 Yb2 N6 C26 61.0(3) . . . . ?
N9 Yb2 N6 C26 62.7(4) . . . . ?
N8 Yb2 N6 C26 -121.5(3) . . . . ?
N7 Yb2 N6 C26 -120.2(3) . . . . ?
I3 Yb2 N6 C26 -29.7(3) . . . . ?
I4 Yb2 N6 C26 148.7(3) . . . . ?
N10 Yb2 N6 C30 -117.0(3) . . . . ?
N9 Yb2 N6 C30 -115.3(3) . . . . ?
N8 Yb2 N6 C30 60.5(4) . . . . ?
N7 Yb2 N6 C30 61.8(3) . . . . ?
I3 Yb2 N6 C30 152.3(3) . . . . ?
I4 Yb2 N6 C30 -29.3(3) . . . . ?
N10 Yb2 N7 C31 68.3(4) . . . . ?
N9 Yb2 N7 C31 -116.4(3) . . . . ?
N8 Yb2 N7 C31 -114.5(3) . . . . ?
N6 Yb2 N7 C31 66.4(3) . . . . ?
I3 Yb2 N7 C31 -24.9(3) . . . . ?
I4 Yb2 N7 C31 156.4(3) . . . . ?
N10 Yb2 N7 C35 -120.4(3) . . . . ?
N9 Yb2 N7 C35 54.9(4) . . . . ?
N8 Yb2 N7 C35 56.8(3) . . . . ?
N6 Yb2 N7 C35 -122.3(3) . . . . ?
I3 Yb2 N7 C35 146.4(3) . . . . ?
I4 Yb2 N7 C35 -32.3(3) . . . . ?
N10 Yb2 N8 C36 -128.1(3) . . . . ?
N9 Yb2 N8 C36 -126.2(3) . . . . ?
N6 Yb2 N8 C36 56.3(4) . . . . ?
N7 Yb2 N8 C36 55.0(3) . . . . ?
I3 Yb2 N8 C36 -36.1(3) . . . . ?
I4 Yb2 N8 C36 146.4(3) . . . . ?
N10 Yb2 N8 C40 71.9(4) . . . . ?
N9 Yb2 N8 C40 73.8(3) . . . . ?
N6 Yb2 N8 C40 -103.7(3) . . . . ?
N7 Yb2 N8 C40 -105.0(3) . . . . ?
I3 Yb2 N8 C40 163.9(3) . . . . ?
I4 Yb2 N8 C40 -13.6(3) . . . . ?
N10 Yb2 N9 C41 -131.2(3) . . . . ?
N8 Yb2 N9 C41 49.9(3) . . . . ?
N6 Yb2 N9 C41 -132.9(3) . . . . ?
N7 Yb2 N9 C41 51.7(4) . . . . ?
I3 Yb2 N9 C41 -40.1(3) . . . . ?
I4 Yb2 N9 C41 140.2(3) . . . . ?
N10 Yb2 N9 C45 57.0(3) . . . . ?
N8 Yb2 N9 C45 -121.9(3) . . . . ?
N6 Yb2 N9 C45 55.3(4) . . . . ?
N7 Yb2 N9 C45 -120.1(3) . . . . ?
I3 Yb2 N9 C45 148.1(3) . . . . ?
I4 Yb2 N9 C45 -31.6(3) . . . . ?
N9 Yb2 N10 C50 -123.0(4) . . . . ?
N8 Yb2 N10 C50 -121.1(3) . . . . ?
N6 Yb2 N10 C50 56.0(3) . . . . ?
N7 Yb2 N10 C50 54.1(4) . . . . ?
I3 Yb2 N10 C50 147.3(3) . . . . ?
I4 Yb2 N10 C50 -35.1(3) . . . . ?
N9 Yb2 N10 C46 66.6(3) . . . . ?
N8 Yb2 N10 C46 68.6(4) . . . . ?
N6 Yb2 N10 C46 -114.4(3) . . . . ?
N7 Yb2 N10 C46 -116.3(3) . . . . ?
I3 Yb2 N10 C46 -23.1(3) . . . . ?
I4 Yb2 N10 C46 154.5(3) . . . . ?
C30 N6 C26 C27 -0.5(7) . . . . ?
Yb2 N6 C26 C27 -178.6(4) . . . . ?
N6 C26 C27 C28 1.9(8) . . . . ?
C26 C27 C28 C29 -1.5(8) . . . . ?
C27 C28 C29 C30 -0.1(7) . . . . ?
C26 N6 C30 C29 -1.2(7) . . . . ?
Yb2 N6 C30 C29 176.9(3) . . . . ?
C28 C29 C30 N6 1.5(7) . . . . ?
C35 N7 C31 C32 -2.6(7) . . . . ?
Yb2 N7 C31 C32 169.1(4) . . . . ?
N7 C31 C32 C33 2.1(7) . . . . ?
C31 C32 C33 C34 -0.6(7) . . . . ?
C32 C33 C34 C35 -0.2(7) . . . . ?
C31 N7 C35 C34 1.8(6) . . . . ?
Yb2 N7 C35 C34 -169.8(3) . . . . ?
C33 C34 C35 N7 -0.5(7) . . . . ?
C40 N8 C36 C37 1.3(6) . . . . ?
Yb2 N8 C36 C37 -159.4(3) . . . . ?
N8 C36 C37 C38 1.3(7) . . . . ?
C36 C37 C38 C39 -2.3(7) . . . . ?
C37 C38 C39 C40 0.7(7) . . . . ?
C36 N8 C40 C39 -3.0(6) . . . . ?
Yb2 N8 C40 C39 157.6(4) . . . . ?
C38 C39 C40 N8 2.1(7) . . . . ?
C45 N9 C41 C42 2.1(6) . . . . ?
Yb2 N9 C41 C42 -170.1(3) . . . . ?
N9 C41 C42 C43 -0.8(7) . . . . ?
C41 C42 C43 C44 -1.1(7) . . . . ?
C42 C43 C44 C45 1.5(7) . . . . ?
C41 N9 C45 C44 -1.7(6) . . . . ?
Yb2 N9 C45 C44 170.5(3) . . . . ?
C43 C44 C45 N9 -0.1(7) . . . . ?
C50 N10 C46 C47 -3.0(7) . . . . ?
Yb2 N10 C46 C47 167.7(3) . . . . ?
N10 C46 C47 C48 0.7(7) . . . . ?
C46 C47 C48 C49 3.2(7) . . . . ?
C47 C48 C49 C50 -4.7(7) . . . . ?
C46 N10 C50 C49 1.4(7) . . . . ?
Yb2 N10 C50 C49 -169.2(3) . . . . ?
C48 C49 C50 N10 2.4(7) . . . . ?
C55 N11 C51 C52 0.8(7) . . . . ?
N11 C51 C52 C53 0.3(7) . . . . ?
C51 C52 C53 C54 -1.1(7) . . . . ?
C52 C53 C54 C55 0.8(7) . . . . ?
C51 N11 C55 C54 -1.2(8) . . . . ?
C53 C54 C55 N11 0.4(8) . . . . ?
